data_7243605
loop_
_publ_author_name
'Dailey, Maegan'
'Besson, Claire'

_publ_section_title
;
 Selective crystallization of four bis(phthalocyaninato)lanthanoid(iii)
 polymorphs
;
_journal_issue 40
_journal_name_full CrystEngComm
_journal_page_first 7151
_journal_page_last 7161
_journal_paper_doi 10.1039/D1CE00936B
_journal_volume 23
_journal_year 2021
_chemical_formula_moiety 'C64 H32 N16 Tb, C Cl2 H2'
_chemical_formula_sum 'C65 H34 Cl2 N16 Tb'
_chemical_formula_weight 1268.90
_chemical_name_common bis(phthalocyaninato)-terbium
_chemical_name_systematic (phthalocyaninato)-(phthalocyaninato-radical)-terbium(III)
_space_group_crystal_system orthorhombic
_space_group_IT_number 62
_space_group_name_Hall '-P 2ac 2n'
_space_group_name_H-M_alt 'P n m a'
_atom_sites_solution_hydrogens geom
_audit_creation_method SHELXL-2018/3
_audit_update_record
;
2021-09-09 deposited with the CCDC.	2021-09-24 downloaded from the CCDC.
;
_cell_angle_alpha 90
_cell_angle_beta 90
_cell_angle_gamma 90
_cell_formula_units_Z 4
_cell_length_a 28.0516(7)
_cell_length_b 22.9642(8)
_cell_length_c 7.8827(2)
_cell_measurement_reflns_used 71066
_cell_measurement_temperature 100(2)
_cell_measurement_theta_max 66.940
_cell_measurement_theta_min 6.440
_cell_volume 5077.9(3)
_computing_cell_refinement 'APEX v2019.1-0 (Bruker AXS)'
_computing_data_collection 'Bruker Instrument Service V6.2.132'
_computing_data_reduction 'SAINT V8.40A (Bruker Nano Inc., 2019)'
_computing_molecular_graphics 'shelXle (C.B. Huebschle rev 958)'
_computing_structure_refinement 'SHELXL-2018/3 (Sheldrick, 2018)'
_computing_structure_solution 'SHELXT 2014/5 (Sheldrick, 2014)'
_diffrn_ambient_temperature 100(2)
_diffrn_measured_fraction_theta_full 0.996
_diffrn_measured_fraction_theta_max 0.881
_diffrn_measurement_device_type 'Bruker D8 Quest'
_diffrn_measurement_method '\f and \w scans'
_diffrn_radiation_probe x-ray
_diffrn_radiation_type MoK\a
_diffrn_radiation_wavelength 0.71073
_diffrn_reflns_av_R_equivalents 0.0422
_diffrn_reflns_av_unetI/netI 0.0278
_diffrn_reflns_Laue_measured_fraction_full 0.996
_diffrn_reflns_Laue_measured_fraction_max 0.881
_diffrn_reflns_limit_h_max 42
_diffrn_reflns_limit_h_min -43
_diffrn_reflns_limit_k_max 34
_diffrn_reflns_limit_k_min -34
_diffrn_reflns_limit_l_max 12
_diffrn_reflns_limit_l_min -10
_diffrn_reflns_number 67503
_diffrn_reflns_point_group_measured_fraction_full 0.996
_diffrn_reflns_point_group_measured_fraction_max 0.881
_diffrn_reflns_theta_full 25.242
_diffrn_reflns_theta_max 33.807
_diffrn_reflns_theta_min 2.292
_diffrn_source 'microfocus sealed tube'
_exptl_absorpt_coefficient_mu 1.563
_exptl_absorpt_correction_T_max 0.7467
_exptl_absorpt_correction_T_min 0.5791
_exptl_absorpt_correction_type multi-scan
_exptl_absorpt_process_details 'SADABS-2016.2 (G. Sheldrick)'
_exptl_crystal_colour 'dark green'
_exptl_crystal_density_diffrn 1.660
_exptl_crystal_description block
_exptl_crystal_F_000 2540
_exptl_crystal_recrystallization_method 'slow evaporation from chloroform'
_exptl_crystal_size_max 0.841
_exptl_crystal_size_mid 0.391
_exptl_crystal_size_min 0.122
_refine_diff_density_max 0.711
_refine_diff_density_min -0.831
_refine_diff_density_rms 0.092
_refine_ls_extinction_method none
_refine_ls_goodness_of_fit_ref 1.046
_refine_ls_hydrogen_treatment constr
_refine_ls_matrix_type full
_refine_ls_number_parameters 388
_refine_ls_number_reflns 9178
_refine_ls_number_restraints 0
_refine_ls_restrained_S_all 1.046
_refine_ls_R_factor_all 0.0290
_refine_ls_R_factor_gt 0.0239
_refine_ls_shift/su_max 0.004
_refine_ls_shift/su_mean 0.000
_refine_ls_structure_factor_coef Fsqd
_refine_ls_weighting_details 'w=1/[\s^2^(Fo^2^)+(0.0249P)^2^+5.2344P] where P=(Fo^2^+2Fc^2^)/3'
_refine_ls_weighting_scheme calc
_refine_ls_wR_factor_gt 0.0596
_refine_ls_wR_factor_ref 0.0620
_reflns_Friedel_coverage 0.000
_reflns_number_gt 8295
_reflns_number_total 9178
_reflns_threshold_expression 'I > 2\s(I)'
_cod_data_source_file d1ce00936b2.cif
_cod_data_source_block TbPc2_Pnma
_cod_depositor_comments 'Adding full bibliography for 7243585--7243607.cif.'
_cod_database_code 7243605
_shelx_shelxl_version_number 2018/3
_shelx_space_group_comment
;
The symmetry employed for this shelxl refinement is uniquely defined
by the following loop, which should always be used as a source of
symmetry information in preference to the above space-group names.
They are only intended as comments.
;
_exptl_absorpt_special_details 'SADABS-2016/2 (G. Sheldrick)'

loop_
_space_group_symop_operation_xyz
'x, y, z'
'-x+1/2, -y, z+1/2'
'-x, y+1/2, -z'
'x+1/2, -y+1/2, -z+1/2'
'-x, -y, -z'
'x-1/2, y, -z-1/2'
'x, -y-1/2, z'
'-x-1/2, y-1/2, z-1/2'

loop_
_atom_site_label
_atom_site_type_symbol
_atom_site_fract_x
_atom_site_fract_y
_atom_site_fract_z
_atom_site_U_iso_or_equiv
_atom_site_adp_type
_atom_site_occupancy
_atom_site_site_symmetry_order
_atom_site_calc_flag
_atom_site_refinement_flags_posn
_atom_site_refinement_flags_adp
_atom_site_refinement_flags_occupancy
_atom_site_disorder_assembly
_atom_site_disorder_group
Tb01 Tb 0.36380(2) 0.750000 0.61267(2) 0.00837(3) Uani 1 2 d S T P . .
N1 N 0.33541(6) 0.750000 0.3203(2) 0.0107(3) Uani 1 2 d S T P . .
C1 C 0.20785(5) 0.71956(8) -0.0433(2) 0.0205(3) Uani 1 1 d . . . . .
H1 H 0.183782 0.699323 -0.104295 0.025 Uiso 1 1 calc R U . . .
Cl02 Cl 0.58626(2) 0.81372(2) 1.31665(6) 0.02845(9) Uani 1 1 d . . . . .
N2 N 0.32532(4) 0.64574(6) 0.27806(16) 0.0123(2) Uani 1 1 d . . . . .
C2 C 0.24246(5) 0.68785(8) 0.0443(2) 0.0170(3) Uani 1 1 d . . . . .
H2 H 0.242861 0.646488 0.042553 0.020 Uiso 1 1 calc R U . . .
N3 N 0.39252(4) 0.66411(5) 0.46495(16) 0.0108(2) Uani 1 1 d . . . . .
C3 C 0.27625(5) 0.71948(7) 0.13421(18) 0.0132(3) Uani 1 1 d . . . . .
N4 N 0.46628(4) 0.64588(6) 0.61768(15) 0.0116(2) Uani 1 1 d . . . . .
C4 C 0.31463(5) 0.70170(6) 0.24979(18) 0.0114(2) Uani 1 1 d . . . . .
N5 N 0.45072(6) 0.750000 0.6072(2) 0.0106(3) Uani 1 2 d S T P . .
C5 C 0.36164(5) 0.62926(7) 0.37703(18) 0.0116(3) Uani 1 1 d . . . . .
C6 C 0.37454(5) 0.56788(7) 0.40155(19) 0.0129(3) Uani 1 1 d . . . . .
N6 N 0.33113(4) 0.60294(5) 0.77801(15) 0.0102(2) Uani 1 1 d . . . . .
N7 N 0.37492(4) 0.68939(5) 0.86266(15) 0.0098(2) Uani 1 1 d . . . . .
C7 C 0.35357(6) 0.51623(7) 0.3493(2) 0.0169(3) Uani 1 1 d . . . . .
H7 H 0.325127 0.516133 0.283827 0.020 Uiso 1 1 calc R U . . .
N8 N 0.43129(6) 0.750000 1.0164(2) 0.0099(3) Uani 1 2 d S T P . .
C8 C 0.37592(7) 0.46430(7) 0.3966(2) 0.0204(3) Uani 1 1 d . . . . .
H8 H 0.362307 0.428188 0.363328 0.024 Uiso 1 1 calc R U . . .
C9 C 0.41801(6) 0.46453(7) 0.4923(2) 0.0209(3) Uani 1 1 d . . . . .
H9 H 0.432740 0.428617 0.521115 0.025 Uiso 1 1 calc R U . . .
N9 N 0.23411(6) 0.750000 0.5230(2) 0.0109(3) Uani 1 2 d S T P . .
C10 C 0.43864(6) 0.51670(7) 0.5459(2) 0.0165(3) Uani 1 1 d . . . . .
H10 H 0.467069 0.517029 0.611344 0.020 Uiso 1 1 calc R U . . .
N10 N 0.29401(4) 0.68921(5) 0.65854(16) 0.0096(2) Uani 1 1 d . . . . .
C11 C 0.41606(5) 0.56797(6) 0.49989(19) 0.0129(3) Uani 1 1 d . . . . .
C13 C 0.47737(5) 0.70165(6) 0.64484(18) 0.0107(2) Uani 1 1 d . . . . .
C12 C 0.42703(5) 0.62928(6) 0.53477(18) 0.0112(2) Uani 1 1 d . . . . .
C14 C 0.52303(5) 0.71941(6) 0.71939(18) 0.0122(3) Uani 1 1 d . . . . .
C18 C 0.40239(5) 0.60003(6) 0.96003(18) 0.0101(2) Uani 1 1 d . . . . .
C17 C 0.36626(5) 0.63062(6) 0.85866(18) 0.0096(2) Uani 1 1 d . . . . .
C16 C 0.60042(5) 0.71954(8) 0.8431(2) 0.0196(3) Uani 1 1 d . . . . .
H16 H 0.627366 0.699297 0.886118 0.023 Uiso 1 1 calc R U . . .
C15 C 0.56164(5) 0.68785(7) 0.7811(2) 0.0165(3) Uani 1 1 d . . . . .
H15 H 0.561637 0.646480 0.781123 0.020 Uiso 1 1 calc R U . . .
C19 C 0.41192(5) 0.54132(6) 0.98767(19) 0.0126(2) Uani 1 1 d . . . . .
H19 H 0.392102 0.511798 0.941279 0.015 Uiso 1 1 calc R U . . .
C20 C 0.45157(5) 0.52748(7) 1.0858(2) 0.0145(3) Uani 1 1 d . . . . .
H20 H 0.459054 0.487745 1.106178 0.017 Uiso 1 1 calc R U . . .
C21 C 0.48066(5) 0.57094(7) 1.1551(2) 0.0157(3) Uani 1 1 d . . . . .
H21 H 0.507633 0.560170 1.220844 0.019 Uiso 1 1 calc R U . . .
C22 C 0.47073(5) 0.62970(7) 1.12926(19) 0.0134(3) Uani 1 1 d . . . . .
H22 H 0.490074 0.659276 1.177886 0.016 Uiso 1 1 calc R U . . .
C23 C 0.43143(5) 0.64339(6) 1.02962(18) 0.0103(2) Uani 1 1 d . . . . .
C24 C 0.41266(5) 0.69900(6) 0.96920(18) 0.0099(2) Uani 1 1 d . . . . .
C25 C 0.25302(5) 0.69898(6) 0.56816(18) 0.0101(2) Uani 1 1 d . . . . .
C26 C 0.23068(5) 0.64327(6) 0.52573(18) 0.0112(2) Uani 1 1 d . . . . .
C27 C 0.19265(5) 0.62945(7) 0.41964(19) 0.0138(3) Uani 1 1 d . . . . .
H27 H 0.173887 0.658912 0.367698 0.017 Uiso 1 1 calc R U . . .
C28 C 0.18329(6) 0.57063(7) 0.3929(2) 0.0165(3) Uani 1 1 d . . . . .
H28 H 0.157891 0.559720 0.319767 0.020 Uiso 1 1 calc R U . . .
C29 C 0.21057(5) 0.52713(7) 0.4716(2) 0.0158(3) Uani 1 1 d . . . . .
H29 H 0.202982 0.487369 0.452076 0.019 Uiso 1 1 calc R U . . .
C30 C 0.24864(5) 0.54118(6) 0.57802(19) 0.0136(3) Uani 1 1 d . . . . .
H30 H 0.267076 0.511770 0.631715 0.016 Uiso 1 1 calc R U . . .
C31 C 0.25852(5) 0.59997(6) 0.60235(17) 0.0107(2) Uani 1 1 d . . . . .
C32 C 0.29770(5) 0.63067(6) 0.68787(18) 0.0099(2) Uani 1 1 d . . . . .
C33 C 0.55353(8) 0.750000 1.2687(3) 0.0203(4) Uani 1 2 d S T P . .
H33A H 0.545199 0.750000 1.146638 0.024 Uiso 1 2 calc R U P . .
H33B H 0.523466 0.750000 1.334484 0.024 Uiso 1 2 calc R U P . .

loop_
_atom_site_aniso_label
_atom_site_aniso_U_11
_atom_site_aniso_U_22
_atom_site_aniso_U_33
_atom_site_aniso_U_23
_atom_site_aniso_U_13
_atom_site_aniso_U_12
Tb01 0.00793(4) 0.00831(5) 0.00886(5) 0.000 -0.00005(3) 0.000
N1 0.0103(7) 0.0119(7) 0.0098(7) 0.000 -0.0011(6) 0.000
C1 0.0128(6) 0.0349(9) 0.0137(7) -0.0028(6) -0.0036(5) -0.0027(6)
Cl02 0.02503(19) 0.0288(2) 0.0315(2) -0.00443(18) 0.00260(17) -0.00730(16)
N2 0.0108(5) 0.0148(6) 0.0112(5) -0.0023(4) 0.0004(4) 0.0000(4)
C2 0.0130(6) 0.0257(8) 0.0123(6) -0.0041(6) -0.0011(5) -0.0021(5)
N3 0.0104(5) 0.0108(5) 0.0113(5) -0.0021(4) -0.0010(4) 0.0006(4)
C3 0.0103(6) 0.0199(7) 0.0093(6) -0.0012(5) -0.0002(5) 0.0003(5)
N4 0.0109(5) 0.0119(5) 0.0119(5) -0.0005(4) 0.0002(4) 0.0017(4)
C4 0.0093(5) 0.0168(6) 0.0080(5) -0.0019(5) -0.0001(4) -0.0002(5)
N5 0.0094(7) 0.0107(7) 0.0117(7) 0.000 0.0004(6) 0.000
C5 0.0111(6) 0.0132(6) 0.0105(6) -0.0028(5) 0.0018(5) 0.0002(5)
C6 0.0144(6) 0.0119(6) 0.0125(6) -0.0020(5) 0.0017(5) 0.0001(5)
N6 0.0103(5) 0.0090(5) 0.0113(5) 0.0001(4) -0.0001(4) -0.0009(4)
N7 0.0103(5) 0.0084(5) 0.0109(5) 0.0005(4) -0.0017(4) -0.0007(4)
C7 0.0196(7) 0.0147(7) 0.0164(7) -0.0040(6) 0.0018(6) -0.0027(5)
N8 0.0100(7) 0.0084(7) 0.0112(7) 0.000 -0.0007(6) 0.000
C8 0.0281(8) 0.0118(7) 0.0213(8) -0.0022(6) 0.0024(6) -0.0033(6)
C9 0.0287(8) 0.0117(6) 0.0224(8) 0.0006(6) 0.0020(6) 0.0020(6)
N9 0.0091(7) 0.0125(7) 0.0110(7) 0.000 0.0000(6) 0.000
C10 0.0201(7) 0.0123(6) 0.0169(7) 0.0008(5) 0.0009(6) 0.0024(5)
N10 0.0089(5) 0.0092(5) 0.0109(5) 0.0005(4) -0.0009(4) -0.0009(4)
C11 0.0149(6) 0.0109(6) 0.0129(6) -0.0012(5) 0.0025(5) 0.0005(5)
C13 0.0092(5) 0.0128(6) 0.0102(6) 0.0005(5) 0.0004(5) 0.0013(5)
C12 0.0111(6) 0.0117(6) 0.0109(6) -0.0010(5) 0.0011(5) 0.0018(5)
C14 0.0089(5) 0.0166(7) 0.0110(6) -0.0006(5) 0.0003(5) 0.0011(5)
C18 0.0107(5) 0.0096(6) 0.0101(6) 0.0014(5) 0.0007(5) 0.0003(4)
C17 0.0102(5) 0.0087(6) 0.0098(6) 0.0004(5) 0.0013(4) 0.0000(4)
C16 0.0110(6) 0.0324(9) 0.0153(7) 0.0006(6) -0.0016(5) 0.0041(6)
C15 0.0115(6) 0.0223(7) 0.0157(7) 0.0000(6) -0.0004(5) 0.0049(5)
C19 0.0147(6) 0.0088(6) 0.0144(6) 0.0009(5) 0.0019(5) 0.0001(5)
C20 0.0159(6) 0.0110(6) 0.0166(7) 0.0037(5) 0.0019(5) 0.0032(5)
C21 0.0148(6) 0.0147(7) 0.0177(7) 0.0035(6) -0.0027(5) 0.0034(5)
C22 0.0135(6) 0.0131(6) 0.0137(6) 0.0014(5) -0.0029(5) 0.0006(5)
C23 0.0114(6) 0.0091(6) 0.0104(6) 0.0008(5) 0.0005(5) 0.0010(4)
C24 0.0101(5) 0.0097(6) 0.0098(6) 0.0000(5) 0.0000(5) 0.0005(4)
C25 0.0083(5) 0.0109(6) 0.0110(6) -0.0007(5) 0.0004(5) -0.0007(4)
C26 0.0098(5) 0.0122(6) 0.0116(6) -0.0015(5) 0.0013(5) -0.0022(5)
C27 0.0110(6) 0.0162(7) 0.0141(6) -0.0003(5) -0.0010(5) -0.0024(5)
C28 0.0148(6) 0.0187(7) 0.0161(7) -0.0025(6) -0.0016(5) -0.0066(5)
C29 0.0167(6) 0.0147(6) 0.0161(7) -0.0030(5) 0.0015(5) -0.0062(5)
C30 0.0148(6) 0.0113(6) 0.0147(6) -0.0005(5) 0.0013(5) -0.0033(5)
C31 0.0104(5) 0.0111(6) 0.0106(6) -0.0004(5) 0.0006(5) -0.0025(4)
C32 0.0093(5) 0.0094(6) 0.0112(6) -0.0002(5) 0.0006(4) -0.0014(4)
C33 0.0178(10) 0.0213(11) 0.0220(11) 0.000 0.0007(8) 0.000

loop_
_atom_type_symbol
_atom_type_description
_atom_type_scat_dispersion_real
_atom_type_scat_dispersion_imag
_atom_type_scat_source
C C 0.0033 0.0016 'International Tables Vol C Tables 4.2.6.8 and 6.1.1.4'
H H 0.0000 0.0000 'International Tables Vol C Tables 4.2.6.8 and 6.1.1.4'
Cl Cl 0.1484 0.1585 'International Tables Vol C Tables 4.2.6.8 and 6.1.1.4'
N N 0.0061 0.0033 'International Tables Vol C Tables 4.2.6.8 and 6.1.1.4'
Tb Tb -0.1723 4.1537 'International Tables Vol C Tables 4.2.6.8 and 6.1.1.4'

loop_
_geom_angle_atom_site_label_1
_geom_angle_atom_site_label_2
_geom_angle_atom_site_label_3
_geom_angle
_geom_angle_site_symmetry_1
_geom_angle_site_symmetry_3
_geom_angle_publ_flag
N3 Tb01 N3 108.66(6) 7_575 . ?
N3 Tb01 N10 82.65(4) 7_575 7_575 ?
N3 Tb01 N10 143.59(4) . 7_575 ?
N3 Tb01 N10 143.59(4) 7_575 . ?
N3 Tb01 N10 82.65(4) . . ?
N10 Tb01 N10 70.08(6) 7_575 . ?
N3 Tb01 N7 144.17(4) 7_575 . ?
N3 Tb01 N7 83.18(4) . . ?
N10 Tb01 N7 108.13(4) 7_575 . ?
N10 Tb01 N7 69.77(4) . . ?
N3 Tb01 N7 83.18(4) 7_575 7_575 ?
N3 Tb01 N7 144.17(4) . 7_575 ?
N10 Tb01 N7 69.77(4) 7_575 7_575 ?
N10 Tb01 N7 108.13(4) . 7_575 ?
N7 Tb01 N7 69.80(6) . 7_575 ?
N3 Tb01 N1 69.82(3) 7_575 . ?
N3 Tb01 N1 69.82(3) . . ?
N10 Tb01 N1 82.96(4) 7_575 . ?
N10 Tb01 N1 82.96(4) . . ?
N7 Tb01 N1 143.85(3) . . ?
N7 Tb01 N1 143.85(3) 7_575 . ?
N3 Tb01 N5 70.11(3) 7_575 . ?
N3 Tb01 N5 70.12(3) . . ?
N10 Tb01 N5 143.87(3) 7_575 . ?
N10 Tb01 N5 143.87(3) . . ?
N7 Tb01 N5 83.46(4) . . ?
N7 Tb01 N5 83.46(4) 7_575 . ?
N1 Tb01 N5 108.06(6) . . ?
C4 N1 C4 108.03(16) . 7_575 ?
C4 N1 Tb01 121.48(9) . . ?
C4 N1 Tb01 121.47(9) 7_575 . ?
C2 C1 C1 121.43(10) . 7_575 ?
C2 C1 H1 119.3 . . ?
C1 C1 H1 119.3 7_575 . ?
C5 N2 C4 122.64(13) . . ?
C3 C2 C1 117.02(16) . . ?
C3 C2 H2 121.5 . . ?
C1 C2 H2 121.5 . . ?
C5 N3 C12 108.02(12) . . ?
C5 N3 Tb01 120.54(9) . . ?
C12 N3 Tb01 121.04(9) . . ?
C2 C3 C3 121.54(10) . 7_575 ?
C2 C3 C4 132.19(15) . . ?
C3 C3 C4 106.15(8) 7_575 . ?
C13 N4 C12 122.97(13) . . ?
N2 C4 N1 127.90(13) . . ?
N2 C4 C3 122.32(13) . . ?
N1 C4 C3 109.77(13) . . ?
C13 N5 C13 108.18(16) . 7_575 ?
C13 N5 Tb01 122.77(9) . . ?
C13 N5 Tb01 122.77(9) 7_575 . ?
N2 C5 N3 127.74(14) . . ?
N2 C5 C6 122.43(13) . . ?
N3 C5 C6 109.81(12) . . ?
C7 C6 C11 121.27(14) . . ?
C7 C6 C5 132.65(14) . . ?
C11 C6 C5 106.07(13) . . ?
C17 N6 C32 122.96(12) . . ?
C24 N7 C17 108.03(11) . . ?
C24 N7 Tb01 120.25(9) . . ?
C17 N7 Tb01 121.44(9) . . ?
C6 C7 C8 117.38(15) . . ?
C6 C7 H7 121.3 . . ?
C8 C7 H7 121.3 . . ?
C24 N8 C24 122.58(17) 7_575 . ?
C7 C8 C9 121.24(15) . . ?
C7 C8 H8 119.4 . . ?
C9 C8 H8 119.4 . . ?
C10 C9 C8 121.02(15) . . ?
C10 C9 H9 119.5 . . ?
C8 C9 H9 119.5 . . ?
C25 N9 C25 122.80(17) . 7_575 ?
C11 C10 C9 117.44(15) . . ?
C11 C10 H10 121.3 . . ?
C9 C10 H10 121.3 . . ?
C32 N10 C25 108.20(11) . . ?
C32 N10 Tb01 121.89(9) . . ?
C25 N10 Tb01 120.26(9) . . ?
C10 C11 C6 121.62(14) . . ?
C10 C11 C12 132.12(14) . . ?
C6 C11 C12 106.25(12) . . ?
N4 C13 N5 127.96(13) . . ?
N4 C13 C14 122.30(13) . . ?
N5 C13 C14 109.72(13) . . ?
N4 C12 N3 127.73(13) . . ?
N4 C12 C11 122.57(13) . . ?
N3 C12 C11 109.66(12) . . ?
C15 C14 C14 121.40(9) . 7_575 ?
C15 C14 C13 132.46(14) . . ?
C14 C14 C13 106.14(8) 7_575 . ?
C19 C18 C23 121.09(13) . . ?
C19 C18 C17 132.90(13) . . ?
C23 C18 C17 105.95(12) . . ?
N6 C17 N7 127.64(13) . . ?
N6 C17 C18 122.75(13) . . ?
N7 C17 C18 109.61(12) . . ?
C15 C16 C16 121.40(10) . 7_575 ?
C15 C16 H16 119.3 . . ?
C16 C16 H16 119.3 7_575 . ?
C14 C15 C16 117.21(15) . . ?
C14 C15 H15 121.4 . . ?
C16 C15 H15 121.4 . . ?
C20 C19 C18 117.51(13) . . ?
C20 C19 H19 121.2 . . ?
C18 C19 H19 121.2 . . ?
C19 C20 C21 121.32(14) . . ?
C19 C20 H20 119.3 . . ?
C21 C20 H20 119.3 . . ?
C22 C21 C20 121.14(14) . . ?
C22 C21 H21 119.4 . . ?
C20 C21 H21 119.4 . . ?
C23 C22 C21 117.41(14) . . ?
C23 C22 H22 121.3 . . ?
C21 C22 H22 121.3 . . ?
C22 C23 C18 121.51(13) . . ?
C22 C23 C24 131.90(13) . . ?
C18 C23 C24 106.53(12) . . ?
N8 C24 N7 127.93(13) . . ?
N8 C24 C23 122.32(13) . . ?
N7 C24 C23 109.75(12) . . ?
N9 C25 N10 128.00(13) . . ?
N9 C25 C26 122.44(13) . . ?
N10 C25 C26 109.56(12) . . ?
C27 C26 C31 121.62(13) . . ?
C27 C26 C25 131.66(14) . . ?
C31 C26 C25 106.45(12) . . ?
C28 C27 C26 117.18(14) . . ?
C28 C27 H27 121.4 . . ?
C26 C27 H27 121.4 . . ?
C27 C28 C29 121.40(14) . . ?
C27 C28 H28 119.3 . . ?
C29 C28 H28 119.3 . . ?
C30 C29 C28 121.23(14) . . ?
C30 C29 H29 119.4 . . ?
C28 C29 H29 119.4 . . ?
C31 C30 C29 117.35(14) . . ?
C31 C30 H30 121.3 . . ?
C29 C30 H30 121.3 . . ?
C30 C31 C26 121.20(13) . . ?
C30 C31 C32 132.66(13) . . ?
C26 C31 C32 105.91(12) . . ?
N6 C32 N10 127.65(12) . . ?
N6 C32 C31 122.64(12) . . ?
N10 C32 C31 109.71(12) . . ?
Cl02 C33 Cl02 111.67(13) . 7_575 ?
Cl02 C33 H33A 109.3 . . ?
Cl02 C33 H33A 109.3 7_575 . ?
Cl02 C33 H33B 109.3 . . ?
Cl02 C33 H33B 109.3 7_575 . ?
H33A C33 H33B 107.9 . . ?

loop_
_geom_bond_atom_site_label_1
_geom_bond_atom_site_label_2
_geom_bond_distance
_geom_bond_site_symmetry_2
_geom_bond_publ_flag
Tb01 N3 2.4280(12) 7_575 ?
Tb01 N3 2.4280(12) . ?
Tb01 N10 2.4316(12) 7_575 ?
Tb01 N10 2.4317(12) . ?
Tb01 N7 2.4326(12) . ?
Tb01 N7 2.4326(12) 7_575 ?
Tb01 N1 2.4385(17) . ?
Tb01 N5 2.4387(17) . ?
N1 C4 1.3707(17) . ?
N1 C4 1.3708(17) 7_575 ?
C1 C2 1.397(2) . ?
C1 C1 1.398(4) 7_575 ?
C1 H1 0.9500 . ?
Cl02 C33 1.7685(14) . ?
N2 C5 1.3379(18) . ?
N2 C4 1.3382(19) . ?
C2 C3 1.389(2) . ?
C2 H2 0.9500 . ?
N3 C5 1.3679(18) . ?
N3 C12 1.3711(18) . ?
C3 C3 1.402(3) 7_575 ?
C3 C4 1.4683(19) . ?
N4 C13 1.3353(19) . ?
N4 C12 1.3358(18) . ?
N5 C13 1.3709(17) . ?
N5 C13 1.3710(17) 7_575 ?
C5 C6 1.468(2) . ?
C6 C7 1.387(2) . ?
C6 C11 1.399(2) . ?
N6 C17 1.3338(18) . ?
N6 C32 1.3379(17) . ?
N7 C24 1.3693(17) . ?
N7 C17 1.3718(18) . ?
C7 C8 1.398(2) . ?
C7 H7 0.9500 . ?
N8 C24 1.3354(16) 7_575 ?
N8 C24 1.3354(16) . ?
C8 C9 1.401(3) . ?
C8 H8 0.9500 . ?
C9 C10 1.396(2) . ?
C9 H9 0.9500 . ?
N9 C25 1.3345(16) . ?
N9 C25 1.3346(16) 7_575 ?
C10 C11 1.385(2) . ?
C10 H10 0.9500 . ?
N10 C32 1.3678(18) . ?
N10 C25 1.3711(17) . ?
C11 C12 1.467(2) . ?
C13 C14 1.4669(19) . ?
C14 C15 1.391(2) . ?
C14 C14 1.405(3) 7_575 ?
C18 C19 1.3916(19) . ?
C18 C23 1.3986(19) . ?
C18 C17 1.4694(19) . ?
C16 C15 1.397(2) . ?
C16 C16 1.399(4) 7_575 ?
C16 H16 0.9500 . ?
C15 H15 0.9500 . ?
C19 C20 1.392(2) . ?
C19 H19 0.9500 . ?
C20 C21 1.400(2) . ?
C20 H20 0.9500 . ?
C21 C22 1.393(2) . ?
C21 H21 0.9500 . ?
C22 C23 1.3897(19) . ?
C22 H22 0.9500 . ?
C23 C24 1.4610(19) . ?
C25 C26 1.4633(19) . ?
C26 C27 1.3921(19) . ?
C26 C31 1.401(2) . ?
C27 C28 1.392(2) . ?
C27 H27 0.9500 . ?
C28 C29 1.403(2) . ?
C28 H28 0.9500 . ?
C29 C30 1.396(2) . ?
C29 H29 0.9500 . ?
C30 C31 1.392(2) . ?
C30 H30 0.9500 . ?
C31 C32 1.4696(19) . ?
C33 H33A 0.9900 . ?
C33 H33B 0.9900 . ?
